data_4032598
loop_
_publ_author_name
'Parella, Ramarao'
'Babu, Srinivasarao Arulananda'

_publ_section_title
;
 Pd(II)-Catalyzed Arylation and Intramolecular Amidation of \g-C(sp(3))-H
 Bonds: En Route to Arylheteroarylmethane and Pyrrolidone Ring Annulated
 Furan/Thiophene Scaffolds.
;
_journal_issue 14
_journal_name_full 'The Journal of organic chemistry'
_journal_page_first 7123
_journal_page_last 7150
_journal_paper_doi 10.1021/acs.joc.7b00582
_journal_volume 82
_journal_year 2017
_chemical_formula_moiety 'C21 H14 N2 O S'
_chemical_formula_sum 'C21 H14 N2 O S'
_chemical_formula_weight 342.40
_space_group_crystal_system triclinic
_space_group_IT_number 2
_space_group_name_Hall '-P 1'
_space_group_name_H-M_alt 'P -1'
_symmetry_space_group_name_Hall '-P 1'
_symmetry_space_group_name_H-M 'P -1'
_atom_sites_solution_hydrogens geom
_atom_sites_solution_primary dual
_audit_creation_date 2017-03-09
_audit_creation_method
;
Olex2 1.2
(compiled 2017.03.02 svn.r3394 for OlexSys, GUI svn.r5324)
;
_cell_angle_alpha 101.490(4)
_cell_angle_beta 100.828(4)
_cell_angle_gamma 94.569(3)
_cell_formula_units_Z 2
_cell_length_a 8.417(2)
_cell_length_b 8.741(2)
_cell_length_c 11.876(3)
_cell_measurement_reflns_used 929
_cell_measurement_temperature 296.15
_cell_measurement_theta_max 20.71
_cell_measurement_theta_min 2.74
_cell_volume 834.8(3)
_computing_cell_refinement 'SAINT v8.37A (Bruker, 2015)'
_computing_data_reduction 'SAINT v8.37A (Bruker, 2015)'
_computing_molecular_graphics 'Olex2 (Dolomanov et al., 2009)'
_computing_publication_material 'Olex2 (Dolomanov et al., 2009)'
_computing_structure_refinement 'XL (Sheldrick, 2008)'
_computing_structure_solution 'XT (Sheldrick, 2015)'
_diffrn_ambient_temperature 296.15
_diffrn_measured_fraction_theta_full 0.957
_diffrn_measured_fraction_theta_max 0.957
_diffrn_measurement_device_type 'Bruker APEX-II CCD'
_diffrn_measurement_method '\f and \w scans'
_diffrn_radiation_type MoK\a
_diffrn_radiation_wavelength 0.71073
_diffrn_reflns_av_R_equivalents 0.0463
_diffrn_reflns_av_unetI/netI 0.0719
_diffrn_reflns_Laue_measured_fraction_full 0.957
_diffrn_reflns_Laue_measured_fraction_max 0.957
_diffrn_reflns_limit_h_max 9
_diffrn_reflns_limit_h_min -9
_diffrn_reflns_limit_k_max 6
_diffrn_reflns_limit_k_min -10
_diffrn_reflns_limit_l_max 14
_diffrn_reflns_limit_l_min -13
_diffrn_reflns_number 6480
_diffrn_reflns_point_group_measured_fraction_full 0.957
_diffrn_reflns_point_group_measured_fraction_max 0.957
_diffrn_reflns_theta_full 24.885
_diffrn_reflns_theta_max 24.885
_diffrn_reflns_theta_min 1.789
_diffrn_standards_number 0
_exptl_absorpt_coefficient_mu 0.205
_exptl_absorpt_correction_T_max 0.7451
_exptl_absorpt_correction_T_min 0.6585
_exptl_absorpt_correction_type multi-scan
_exptl_absorpt_process_details
'SADABS-2014/5 (Bruker,2014/5) was used for absorption correction. wR2(int) was 0.0646 before and 0.0475 after correction. The Ratio of minimum to maximum transmission is 0.8838. The \l/2 correction factor is 0.00150.'
_exptl_crystal_colour 'clear light colourless'
_exptl_crystal_colour_lustre clear
_exptl_crystal_colour_modifier light
_exptl_crystal_colour_primary colourless
_exptl_crystal_density_diffrn 1.362
_exptl_crystal_description block
_exptl_crystal_F_000 356
_exptl_crystal_size_max 0.2
_exptl_crystal_size_mid 0.1
_exptl_crystal_size_min 0.1
_refine_diff_density_max 0.179
_refine_diff_density_min -0.220
_refine_diff_density_rms 0.038
_refine_ls_extinction_method none
_refine_ls_goodness_of_fit_ref 0.927
_refine_ls_hydrogen_treatment constr
_refine_ls_matrix_type full
_refine_ls_number_parameters 226
_refine_ls_number_reflns 2771
_refine_ls_number_restraints 0
_refine_ls_restrained_S_all 0.927
_refine_ls_R_factor_all 0.1046
_refine_ls_R_factor_gt 0.0519
_refine_ls_shift/su_max 0.001
_refine_ls_shift/su_mean 0.000
_refine_ls_structure_factor_coef Fsqd
_refine_ls_weighting_details 'w=1/[\s^2^(Fo^2^)+(0.0598P)^2^] where P=(Fo^2^+2Fc^2^)/3'
_refine_ls_weighting_scheme calc
_refine_ls_wR_factor_gt 0.1137
_refine_ls_wR_factor_ref 0.1348
_reflns_Friedel_coverage 0.000
_reflns_number_gt 1538
_reflns_number_total 2771
_reflns_threshold_expression 'I > 2\s(I)'
_cod_data_source_file jo7b00582_si_003.cif
_cod_data_source_block sci_272_pr_2770_c2_0m
_cod_depositor_comments 'Adding full bibliography for 4032597--4032598.cif.'
_cod_original_cell_volume 834.8(4)
_cod_database_code 4032598
_shelx_shelxl_version_number 2014/7
_shelx_space_group_comment
;
The symmetry employed for this shelxl refinement is uniquely defined
by the following loop, which should always be used as a source of
symmetry information in preference to the above space-group names.
They are only intended as comments.
;
_olex2_refinement_description
;
1. Fixed Uiso
 At 1.2 times of:
  All C(H) groups
2.a Ternary CH refined with riding coordinates:
 C15(H15)
2.b Aromatic/amide H refined with riding coordinates:
 C21(H21), C20(H20), C17(H17), C18(H18), C19(H19), C2(H2), C7(H7), C5(H5),
 C12(H12), C4(H4), C6(H6), C3(H3), C11(H11)
;
_olex2_submission_special_instructions 'No special instructions were received'

loop_
_space_group_symop_operation_xyz
'x, y, z'
'-x, -y, -z'

loop_
_atom_site_label
_atom_site_type_symbol
_atom_site_fract_x
_atom_site_fract_y
_atom_site_fract_z
_atom_site_U_iso_or_equiv
_atom_site_adp_type
_atom_site_occupancy
_atom_site_site_symmetry_order
_atom_site_calc_flag
_atom_site_refinement_flags_posn
S1 S 0.17758(13) 0.25427(14) 1.06349(8) 0.0857(4) Uani 1 1 d .
N2 N 0.2792(3) 0.3475(3) 0.7720(2) 0.0446(6) Uani 1 1 d .
O1 O 0.1729(3) 0.5358(3) 0.89334(19) 0.0735(7) Uani 1 1 d .
N1 N 0.0986(3) 0.2414(3) 0.5436(2) 0.0510(7) Uani 1 1 d .
C15 C 0.3266(3) 0.1874(3) 0.7659(3) 0.0459(8) Uani 1 1 d .
H15 H 0.2552 0.1144 0.6987 0.055 Uiso 1 1 calc R
C16 C 0.5020(3) 0.1799(3) 0.7556(2) 0.0420(7) Uani 1 1 d .
C1 C 0.2971(3) 0.4319(3) 0.6839(3) 0.0462(8) Uani 1 1 d .
C8 C 0.2033(4) 0.3767(3) 0.5677(3) 0.0467(8) Uani 1 1 d .
C13 C 0.2877(3) 0.1552(4) 0.8788(3) 0.0527(8) Uani 1 1 d .
C10 C 0.2214(4) 0.4074(4) 0.8710(3) 0.0522(8) Uani 1 1 d .
C21 C 0.5408(4) 0.0753(3) 0.6647(3) 0.0530(8) Uani 1 1 d .
H21 H 0.4584 0.0082 0.6096 0.064 Uiso 1 1 calc R
C9 C 0.2193(4) 0.4655(4) 0.4820(3) 0.0586(9) Uani 1 1 d .
C20 C 0.7005(4) 0.0691(4) 0.6545(3) 0.0605(9) Uani 1 1 d .
H20 H 0.7249 -0.0035 0.5934 0.073 Uiso 1 1 calc R
C14 C 0.2299(3) 0.2821(4) 0.9368(3) 0.0545(8) Uani 1 1 d .
C17 C 0.6263(4) 0.2786(3) 0.8359(3) 0.0561(9) Uani 1 1 d .
H17 H 0.6018 0.3488 0.8983 0.067 Uiso 1 1 calc R
C18 C 0.7868(4) 0.2745(4) 0.8250(3) 0.0589(9) Uani 1 1 d .
H18 H 0.8694 0.3426 0.8791 0.071 Uiso 1 1 calc R
C19 C 0.8237(4) 0.1684(4) 0.7331(3) 0.0613(9) Uani 1 1 d .
H19 H 0.9311 0.1648 0.7249 0.074 Uiso 1 1 calc R
C2 C 0.4020(4) 0.5669(4) 0.7103(3) 0.0660(10) Uani 1 1 d .
H2 H 0.4631 0.6028 0.7863 0.079 Uiso 1 1 calc R
C7 C 0.0094(4) 0.1967(4) 0.4356(3) 0.0683(10) Uani 1 1 d .
H7 H -0.0631 0.1051 0.4179 0.082 Uiso 1 1 calc R
C5 C 0.1208(5) 0.4109(5) 0.3695(3) 0.0771(11) Uani 1 1 d .
H5 H 0.1275 0.4666 0.3111 0.092 Uiso 1 1 calc R
C12 C 0.2943(4) 0.0307(4) 0.9383(3) 0.0711(10) Uani 1 1 d .
H12 H 0.3315 -0.0649 0.9131 0.085 Uiso 1 1 calc R
C4 C 0.3300(5) 0.6040(5) 0.5141(4) 0.0798(12) Uani 1 1 d .
H4 H 0.3420 0.6630 0.4584 0.096 Uiso 1 1 calc R
C6 C 0.0171(5) 0.2787(6) 0.3461(3) 0.0810(12) Uani 1 1 d .
H6 H -0.0487 0.2418 0.2717 0.097 Uiso 1 1 calc R
C3 C 0.4192(5) 0.6523(4) 0.6247(4) 0.0846(13) Uani 1 1 d .
H3 H 0.4928 0.7434 0.6441 0.101 Uiso 1 1 calc R
C11 C 0.2370(5) 0.0732(5) 1.0394(4) 0.0901(12) Uani 1 1 d .
H11 H 0.2313 0.0066 1.0910 0.108 Uiso 1 1 calc R

loop_
_atom_site_aniso_label
_atom_site_aniso_U_11
_atom_site_aniso_U_22
_atom_site_aniso_U_33
_atom_site_aniso_U_23
_atom_site_aniso_U_13
_atom_site_aniso_U_12
S1 0.0778(8) 0.1300(10) 0.0613(7) 0.0385(6) 0.0238(5) 0.0174(6)
N2 0.0499(16) 0.0429(14) 0.0405(15) 0.0100(12) 0.0057(12) 0.0089(12)
O1 0.0848(18) 0.0693(16) 0.0684(16) 0.0067(12) 0.0218(13) 0.0282(14)
N1 0.0488(17) 0.0564(17) 0.0467(16) 0.0125(13) 0.0054(13) 0.0079(13)
C15 0.0445(19) 0.0427(18) 0.0484(19) 0.0133(14) 0.0025(15) 0.0024(14)
C16 0.0437(19) 0.0399(17) 0.0429(18) 0.0137(14) 0.0055(15) 0.0055(14)
C1 0.0420(18) 0.0419(18) 0.059(2) 0.0162(16) 0.0135(16) 0.0088(15)
C8 0.0458(19) 0.0500(19) 0.051(2) 0.0176(16) 0.0172(16) 0.0119(15)
C13 0.0362(18) 0.064(2) 0.058(2) 0.0238(18) 0.0032(16) 0.0009(16)
C10 0.043(2) 0.061(2) 0.048(2) 0.0047(17) 0.0037(15) 0.0067(16)
C21 0.055(2) 0.048(2) 0.052(2) 0.0087(16) 0.0058(17) 0.0063(16)
C9 0.069(2) 0.063(2) 0.062(2) 0.0322(19) 0.0307(19) 0.0264(19)
C20 0.064(3) 0.066(2) 0.055(2) 0.0106(17) 0.0198(19) 0.0181(19)
C14 0.044(2) 0.077(2) 0.0447(19) 0.0187(18) 0.0079(15) 0.0058(17)
C17 0.049(2) 0.058(2) 0.056(2) 0.0019(16) 0.0069(17) 0.0075(16)
C18 0.047(2) 0.063(2) 0.067(2) 0.0190(18) 0.0072(18) 0.0034(16)
C19 0.047(2) 0.078(2) 0.072(2) 0.033(2) 0.0221(19) 0.0175(19)
C2 0.059(2) 0.050(2) 0.087(3) 0.022(2) 0.0051(19) 0.0033(18)
C7 0.061(2) 0.078(3) 0.060(2) 0.008(2) 0.002(2) 0.0126(18)
C5 0.105(3) 0.091(3) 0.058(3) 0.038(2) 0.037(2) 0.047(3)
C12 0.059(2) 0.084(3) 0.082(3) 0.045(2) 0.013(2) 0.0115(19)
C4 0.080(3) 0.077(3) 0.112(3) 0.062(3) 0.042(3) 0.029(2)
C6 0.095(3) 0.108(3) 0.041(2) 0.013(2) 0.007(2) 0.042(3)
C3 0.069(3) 0.059(2) 0.137(4) 0.048(3) 0.024(3) 0.002(2)
C11 0.071(3) 0.129(4) 0.089(3) 0.068(3) 0.018(2) 0.010(2)

loop_
_atom_type_symbol
_atom_type_description
_atom_type_scat_dispersion_real
_atom_type_scat_dispersion_imag
_atom_type_scat_source
C C 0.0033 0.0016 'International Tables Vol C Tables 4.2.6.8 and 6.1.1.4'
H H 0.0000 0.0000 'International Tables Vol C Tables 4.2.6.8 and 6.1.1.4'
N N 0.0061 0.0033 'International Tables Vol C Tables 4.2.6.8 and 6.1.1.4'
O O 0.0106 0.0060 'International Tables Vol C Tables 4.2.6.8 and 6.1.1.4'
S S 0.1246 0.1234 'International Tables Vol C Tables 4.2.6.8 and 6.1.1.4'

loop_
_geom_angle_atom_site_label_1
_geom_angle_atom_site_label_2
_geom_angle_atom_site_label_3
_geom_angle
C11 S1 C14 89.68(18)
C1 N2 C15 121.8(2)
C10 N2 C15 114.4(2)
C10 N2 C1 123.8(3)
C7 N1 C8 116.8(3)
N2 C15 H15 109.5
N2 C15 C16 112.4(2)
N2 C15 C13 100.4(2)
C16 C15 H15 109.5
C16 C15 C13 115.0(2)
C13 C15 H15 109.5
C21 C16 C15 120.5(3)
C21 C16 C17 118.6(3)
C17 C16 C15 120.9(3)
N2 C1 C8 119.9(3)
C2 C1 N2 120.3(3)
C2 C1 C8 119.7(3)
N1 C8 C1 118.6(3)
N1 C8 C9 122.4(3)
C9 C8 C1 119.0(3)
C14 C13 C15 109.8(3)
C14 C13 C12 112.8(3)
C12 C13 C15 137.4(3)
N2 C10 C14 104.2(3)
O1 C10 N2 125.7(3)
O1 C10 C14 130.1(3)
C16 C21 H21 119.7
C20 C21 C16 120.6(3)
C20 C21 H21 119.7
C5 C9 C8 117.6(3)
C5 C9 C4 123.6(4)
C4 C9 C8 118.8(3)
C21 C20 H20 119.6
C19 C20 C21 120.8(3)
C19 C20 H20 119.6
C13 C14 S1 113.0(2)
C13 C14 C10 111.2(3)
C10 C14 S1 135.7(3)
C16 C17 H17 119.5
C16 C17 C18 121.0(3)
C18 C17 H17 119.5
C17 C18 H18 120.2
C17 C18 C19 119.6(3)
C19 C18 H18 120.2
C20 C19 C18 119.3(3)
C20 C19 H19 120.3
C18 C19 H19 120.3
C1 C2 H2 119.5
C1 C2 C3 120.9(3)
C3 C2 H2 119.5
N1 C7 H7 117.9
N1 C7 C6 124.2(3)
C6 C7 H7 117.9
C9 C5 H5 120.0
C6 C5 C9 120.0(3)
C6 C5 H5 120.0
C13 C12 H12 125.4
C11 C12 C13 109.2(3)
C11 C12 H12 125.4
C9 C4 H4 119.6
C3 C4 C9 120.8(3)
C3 C4 H4 119.6
C7 C6 H6 120.5
C5 C6 C7 118.9(4)
C5 C6 H6 120.5
C2 C3 H3 119.7
C4 C3 C2 120.7(4)
C4 C3 H3 119.7
S1 C11 H11 122.3
C12 C11 S1 115.3(3)
C12 C11 H11 122.3

loop_
_geom_bond_atom_site_label_1
_geom_bond_atom_site_label_2
_geom_bond_distance
S1 C14 1.702(3)
S1 C11 1.685(4)
N2 C15 1.478(3)
N2 C1 1.417(3)
N2 C10 1.380(4)
O1 C10 1.222(3)
N1 C8 1.364(3)
N1 C7 1.324(4)
C15 H15 0.9800
C15 C16 1.510(4)
C15 C13 1.511(4)
C16 C21 1.377(4)
C16 C17 1.379(4)
C1 C8 1.423(4)
C1 C2 1.361(4)
C8 C9 1.417(4)
C13 C14 1.360(4)
C13 C12 1.410(4)
C10 C14 1.465(4)
C21 H21 0.9300
C21 C20 1.376(4)
C9 C5 1.402(5)
C9 C4 1.408(5)
C20 H20 0.9300
C20 C19 1.368(4)
C17 H17 0.9300
C17 C18 1.384(4)
C18 H18 0.9300
C18 C19 1.385(4)
C19 H19 0.9300
C2 H2 0.9300
C2 C3 1.397(5)
C7 H7 0.9300
C7 C6 1.403(5)
C5 H5 0.9300
C5 C6 1.340(5)
C12 H12 0.9300
C12 C11 1.370(5)
C4 H4 0.9300
C4 C3 1.351(5)
C6 H6 0.9300
C3 H3 0.9300
C11 H11 0.9300
